data_2002061
loop_
_publ_author_name
'Anderson, I. H.'
'Blake, A. J.'
'Heath, G. A.'

_publ_section_title
(Diisopropyldithiocarbamato-<i>S</i>,<i>S</i>')(1,3-diphenyl-1,3-propanedithionato-<i>S</i>,<i>S</i>')nickel(II)
_journal_issue 1
_journal_name_full 'Acta Crystallographica Section C'
_journal_page_first 87
_journal_page_last 89
_journal_paper_doi 10.1107/S0108270192005560
_journal_volume 49
_journal_year 1993
_chemical_formula_sum 'C22 H25 N Ni S4'
_chemical_formula_weight 490.4
_space_group_crystal_system monoclinic
_space_group_IT_number 4
_space_group_name_Hall 'P 2yb'
_space_group_name_H-M_alt 'P 1 21 1'
_cell_angle_alpha 90
_cell_angle_beta 96.93(3)
_cell_angle_gamma 90
_cell_formula_units_Z 2
_cell_length_a 11.415(5)
_cell_length_b 11.185(5)
_cell_length_c 9.075(4)
_cell_volume 1150.2(9)
_diffrn_radiation_type Mo
_diffrn_radiation_wavelength 0.71073
_exptl_absorpt_coefficient_mu 1.204
_exptl_crystal_density_diffrn 1.416
_exptl_crystal_F_000 512
_cod_data_source_file ha1008.cif
_cod_data_source_block ha1008_structure_1_of_1
_cod_original_cell_volume 1150
_cod_original_formula_sum 'C22 H25 N1 Ni1 S4'
_cod_database_code 2002061

loop_
_space_group_symop_id
_space_group_symop_operation_xyz
1 x,y,z
2 -x,y+1/2,-z

loop_
_atom_site_label
_atom_site_fract_x
_atom_site_fract_y
_atom_site_fract_z
_atom_site_U_iso_or_equiv
Ni .34869(8) .2500 .27258(10) .0415(5)
S(1) .19336(17) .2750(2) .1000(2) .0490(12)
S(2) .42064(17) .3669(3) .1090(2) .0502(12)
S(3) .51438(16) .2658(2) .4040(2) .0489(12)
S(4) .25178(18) .1449(3) .4058(2) .0502(12)
C(1) .2812(6) .3701(8) .0111(8) .042(4)
N(1) .2479(6) .4316(7) -.1077(7) .044(4)
C(2) .3282(7) .5172(10) -.1724(10) .056(6)
C(21) .4316(8) .4520(10) -.2308(11) .067(6)
C(22) .3654(9) .6168(10) -.0691(11) .069(6)
C(3) .1247(7) .4235(9) -.1825(9) .051(5)
C(31) .1251(9) .3687(14) -.3363(11) .077(7)
C(32) .0618(8) .5391(12) -.1844(13) .078(7)
C(1S) .5318(7) .1776(8) .5542(8) .044(5)
C(2S) .4476(7) .1097(8) .6117(8) .044(5)
C(3S) .3294(7) .0940(8) .5643(8) .045(4)
C(11P) .2584(5) .0250(5) .6622(6) .044(5)
C(12P) .2808(5) .0399(5) .8156(6) .059(6)
C(13P) .2170(5) -.0259(5) .9094(6) .069(7)
C(14P) .1308(5) -.1065(5) .8498(6) .064(6)
C(15P) .1084(5) -.1213(5) .6963(6) .067(6)
C(16P) .1722(5) -.0556(5) .6025(6) .058(6)
C(21P) .6547(5) .1775(4) .6301(6) .042(5)
C(22P) .7079(5) .2832(4) .6855(6) .054(5)
C(23P) .8233(5) .2814(4) .7564(6) .072(7)
C(24P) .8855(5) .1738(4) .7721(6) .074(7)
C(25P) .8322(5) .0681(4) .7167(6) .074(7)
C(26P) .7168(5) .0699(4) .6457(6) .057(6)
H(2) .2788 .5587 -.2679 ?
H(21A) .4876 .5163 -.2769 ?
H(21B) .3981 .3890 -.3158 ?
H(21C) .4820 .4048 -.1406 ?
H(22A) .4230 .6763 -.1203 ?
H(22B) .4117 .5810 .0321 ?
H(22C) .2885 .6654 -.1438 ?
H(3) .0753 .3648 -.1184 ?
H(31A) .0357 .3628 -.3903 ?
H(31B) .1633 .2802 -.3258 ?
H(31C) .1767 .4241 -.4016 ?
H(32A) -.0267 .5278 -.2398 ?
H(32B) .1078 .6048 -.2430 ?
H(32C) .0579 .5688 -.0719 ?
H(2S) .4797 .0605 .7108 ?
H(12P) .3476 .1023 .8618 ?
H(13P) .2344 -.0144 1.0282 ?
H(14P) .0814 -.1574 .9224 ?
H(15P) .0416 -.1837 .6502 ?
H(16P) .1548 -.0670 .4837 ?
H(22P) .6598 .3664 .6734 ?
H(23P) .8645 .3632 .7993 ?
H(24P) .9748 .1724 .8270 ?
H(25P) .8804 -.0151 .7288 ?
H(26P) .6756 -.0119 .6028 ?

loop_
_geom_angle_atom_site_label_1
_geom_angle_atom_site_label_2
_geom_angle_atom_site_label_3
_geom_angle
S(1) Ni S(2) 77.49(8)
S(1) Ni S(3) 164.20(9)
S(1) Ni S(4) 92.57(9)
S(2) Ni S(3) 87.12(9)
S(2) Ni S(4) 169.93(10)
S(3) Ni S(4) 102.70(9)
Ni S(1) C(1) 87.0(3)
Ni S(2) C(1) 87.9(3)
Ni S(3) C(1S) 114.8(3)
Ni S(4) C(3S) 114.8(3)
S(1) C(1) S(2) 107.3(4)
S(1) C(1) N(1) 126.0(6)
S(2) C(1) N(1) 126.7(6)
C(1) N(1) C(2) 122.4(7)
C(1) N(1) C(3) 120.8(7)
C(2) N(1) C(3) 116.8(7)
N(1) C(2) C(21) 111.4(8)
N(1) C(2) C(22) 112.0(8)
C(21) C(2) C(22) 113.7(8)
N(1) C(3) C(31) 109.5(8)
N(1) C(3) C(32) 112.5(8)
C(31) C(3) C(32) 113.3(9)
S(3) C(1S) C(2S) 127.9(7)
S(3) C(1S) C(21P) 113.0(5)
C(2S) C(1S) C(21P) 119.1(7)
C(1S) C(2S) C(3S) 130.9(8)
S(4) C(3S) C(2S) 127.9(7)
S(4) C(3S) C(11P) 114.5(5)
C(2S) C(3S) C(11P) 117.6(7)
C(3S) C(11P) C(12P) 119.1(6)
C(3S) C(11P) C(16P) 120.9(6)
C(1S) C(21P) C(22P) 120.8(5)
C(1S) C(21P) C(26P) 119.2(5)

loop_
_geom_bond_atom_site_label_1
_geom_bond_atom_site_label_2
_geom_bond_distance
Ni S(1) 2.237(2)
Ni S(2) 2.209(2)
Ni S(3) 2.118(2)
Ni S(4) 2.095(2)
S(1) C(1) 1.728(8)
S(2) C(1) 1.727(8)
S(3) C(1S) 1.675(8)
S(4) C(3S) 1.695(8)
C(1) N(1) 1.296(11)
N(1) C(2) 1.493(12)
N(1) C(3) 1.489(11)
C(2) C(21) 1.535(14)
C(2) C(22) 1.484(15)
C(3) C(31) 1.525(15)
C(3) C(32) 1.478(15)
C(1S) C(2S) 1.376(12)
C(1S) C(21P) 1.486(10)
C(2S) C(3S) 1.377(12)
C(3S) C(11P) 1.488(10)
